data_2211546
loop_
_publ_author_name
'Qing-Wei Wang'
'Xiu-Mei Li'
'Guang-Gang Gao'
'Lin-Fang Shi'

_publ_section_title
;Di-\m-succinato-\k^4^<i>O</i>:<i>O</i>'-bis[diaqua(1,10-phenanthroline-\k^2^<i>N</i>,<i>N</i>')cadmium(II)]
 dihydrate
;
_journal_coeditor_code NG2154
_journal_issue 12
_journal_name_full 'Acta Crystallographica Section E'
_journal_page_first m3483
_journal_page_last m3485
_journal_paper_doi 10.1107/S1600536806049245
_journal_volume 62
_journal_year 2006
_chemical_formula_iupac '[Cd2 (C4 H4 O4)2 (C12 H8 N2)2 (H2 O)4], 2H2 O'
_chemical_formula_moiety 'C32 H32 Cd2 N4 O12, 2(H2 O)'
_chemical_formula_sum 'C32 H36 Cd2 N4 O14'
_chemical_formula_weight 925.45
_chemical_name_systematic
;
Di-\m-succinato-\k^4^O:O'-bis[diaqua(1,10-phenanthroline-
\k^2^N,N')cadmium(II)] dihydrate
;
_space_group_IT_number 2
_symmetry_cell_setting triclinic
_symmetry_space_group_name_Hall '-P 1'
_symmetry_space_group_name_H-M 'P -1'
_atom_sites_solution_hydrogens geom
_atom_sites_solution_primary direct
_atom_sites_solution_secondary difmap
_audit_creation_method SHELXL-97
_cell_angle_alpha 95.13(3)
_cell_angle_beta 104.18(3)
_cell_angle_gamma 104.86(3)
_cell_formula_units_Z 1
_cell_length_a 8.1775(16)
_cell_length_b 8.4059(17)
_cell_length_c 13.064(3)
_cell_measurement_reflns_used 3345
_cell_measurement_temperature 292(2)
_cell_measurement_theta_max 28.27
_cell_measurement_theta_min 1.80
_cell_volume 830.4(4)
_computing_cell_refinement SMART
_computing_data_collection 'SMART (Bruker, 1998)'
_computing_data_reduction 'SAINT (Bruker, 1998)'
_computing_molecular_graphics 'SHELXTL (Bruker, 1998)'
_computing_publication_material SHELXTL
_computing_structure_refinement 'SHELXL97 (Sheldrick, 1997)'
_computing_structure_solution 'SHELXS97 (Sheldrick, 1997)'
_diffrn_ambient_temperature 292(2)
_diffrn_measured_fraction_theta_full 0.985
_diffrn_measured_fraction_theta_max 0.891
_diffrn_measurement_device_type 'Bruker APEX CCD area-detector'
_diffrn_measurement_method '\f and \w'
_diffrn_radiation_monochromator graphite
_diffrn_radiation_source 'fine-focus sealed tube'
_diffrn_radiation_type MoK\a
_diffrn_radiation_wavelength 0.71073
_diffrn_reflns_av_R_equivalents 0.0112
_diffrn_reflns_av_sigmaI/netI 0.0179
_diffrn_reflns_limit_h_max 7
_diffrn_reflns_limit_h_min -10
_diffrn_reflns_limit_k_max 11
_diffrn_reflns_limit_k_min -11
_diffrn_reflns_limit_l_max 17
_diffrn_reflns_limit_l_min -15
_diffrn_reflns_number 5179
_diffrn_reflns_theta_full 25.00
_diffrn_reflns_theta_max 28.27
_diffrn_reflns_theta_min 1.63
_exptl_absorpt_coefficient_mu 1.359
_exptl_absorpt_correction_T_max 0.755
_exptl_absorpt_correction_T_min 0.661
_exptl_absorpt_correction_type multi-scan
_exptl_absorpt_process_details '(SAINT; Bruker, 1998)'
_exptl_crystal_colour 'pale yellow'
_exptl_crystal_density_diffrn 1.851
_exptl_crystal_density_method 'not measured'
_exptl_crystal_description block
_exptl_crystal_F_000 464
_exptl_crystal_size_max 0.27
_exptl_crystal_size_mid 0.23
_exptl_crystal_size_min 0.21
_refine_diff_density_max 0.362
_refine_diff_density_min -0.914
_refine_ls_extinction_method none
_refine_ls_goodness_of_fit_ref 1.134
_refine_ls_hydrogen_treatment mixed
_refine_ls_matrix_type full
_refine_ls_number_parameters 259
_refine_ls_number_reflns 3670
_refine_ls_number_restraints 0
_refine_ls_restrained_S_all 1.134
_refine_ls_R_factor_all 0.0212
_refine_ls_R_factor_gt 0.0208
_refine_ls_shift/su_max 0.003
_refine_ls_shift/su_mean 0.000
_refine_ls_structure_factor_coef Fsqd
_refine_ls_weighting_details 'calc w=1/[\s^2^(Fo^2^)+(0.0333P)^2^+0.2504P] where P=(Fo^2^+2Fc^2^)/3'
_refine_ls_weighting_scheme calc
_refine_ls_wR_factor_gt 0.0556
_refine_ls_wR_factor_ref 0.0559
_reflns_number_gt 3585
_reflns_number_total 3670
_reflns_threshold_expression I>2\s(I)
_cod_data_source_file ng2154.cif
_cod_data_source_block I
_cod_database_code 2211546
_cod_database_fobs_code 2211546

loop_
_symmetry_equiv_pos_as_xyz
'x, y, z'
'-x, -y, -z'

loop_
_atom_site_type_symbol
_atom_site_label
_atom_site_fract_x
_atom_site_fract_y
_atom_site_fract_z
_atom_site_U_iso_or_equiv
_atom_site_adp_type
_atom_site_calc_flag
_atom_site_refinement_flags
_atom_site_occupancy
C C1 0.4307(2) 0.5657(2) 0.60854(13) 0.0257(3) Uani d . 1
C C2 0.2559(2) 0.5695(2) 0.53562(15) 0.0305(4) Uani d . 1
H H2A 0.1859 0.6014 0.5795 0.037 Uiso calc R 1
H H2B 0.1928 0.4577 0.4971 0.037 Uiso calc R 1
C C3 0.2731(2) 0.6885(2) 0.45460(15) 0.0301(4) Uani d . 1
H H3A 0.3434 0.7992 0.4918 0.036 Uiso calc R 1
H H3B 0.3332 0.6514 0.4058 0.036 Uiso calc R 1
C C4 0.0939(2) 0.6957(2) 0.39166(14) 0.0290(3) Uani d . 1
C C5 0.5801(3) 0.0654(3) 0.72708(18) 0.0385(4) Uani d . 1
H H5 0.5469 0.0369 0.6530 0.046 Uiso calc R 1
C C6 0.7293(3) 0.0290(3) 0.7862(2) 0.0467(5) Uani d . 1
H H6 0.7936 -0.0228 0.7519 0.056 Uiso calc R 1
C C7 0.7792(3) 0.0706(3) 0.8948(2) 0.0460(5) Uani d . 1
H H7 0.8790 0.0481 0.9351 0.055 Uiso calc R 1
C C8 0.6804(3) 0.1473(2) 0.94590(17) 0.0377(4) Uani d . 1
C C9 0.5305(2) 0.1779(2) 0.88022(14) 0.0297(4) Uani d . 1
C C10 0.7239(3) 0.1922(3) 1.05973(18) 0.0473(5) Uani d . 1
H H10 0.8233 0.1727 1.1027 0.057 Uiso calc R 1
C C11 0.6226(3) 0.2624(3) 1.10545(17) 0.0460(5) Uani d . 1
H H11 0.6544 0.2925 1.1794 0.055 Uiso calc R 1
C C12 0.4666(3) 0.2914(2) 1.04164(15) 0.0362(4) Uani d . 1
C C13 0.4207(2) 0.2509(2) 0.92921(14) 0.0291(3) Uani d . 1
C C14 0.3551(3) 0.3593(3) 1.08672(16) 0.0427(5) Uani d . 1
H H14 0.3816 0.3884 1.1605 0.051 Uiso calc R 1
C C15 0.2080(3) 0.3821(3) 1.02171(17) 0.0426(5) Uani d . 1
H H15 0.1317 0.4244 1.0507 0.051 Uiso calc R 1
C C16 0.1729(3) 0.3410(3) 0.91053(16) 0.0356(4) Uani d . 1
H H16 0.0738 0.3598 0.8667 0.043 Uiso calc R 1
N N1 0.4839(2) 0.13863(19) 0.77196(12) 0.0309(3) Uani d . 1
N N2 0.2750(2) 0.27635(19) 0.86518(12) 0.0298(3) Uani d . 1
O O1 0.42731(17) 0.45715(17) 0.66907(10) 0.0327(3) Uani d . 1
O O2 0.56978(17) 0.67088(18) 0.60829(12) 0.0364(3) Uani d . 1
O O1W 0.2956(2) 0.1199(2) 0.51853(12) 0.0357(3) Uani d . 1
O O3 0.03440(19) 0.80877(19) 0.42752(13) 0.0415(3) Uani d . 1
O O2W 0.1072(3) -0.0827(2) 0.65412(16) 0.0510(4) Uani d . 1
O O4 0.0068(2) 0.5933(2) 0.31022(12) 0.0444(3) Uani d . 1
Cd Cd1 0.236672(14) 0.216093(14) 0.678969(9) 0.02693(6) Uani d . 1
O O3W 0.8978(2) 0.6921(2) 0.73938(13) 0.0411(3) Uani d . 1
H HW11 0.221(5) 0.054(4) 0.478(3) 0.072(11) Uiso d . 1
H HW12 0.343(4) 0.188(3) 0.486(2) 0.044(7) Uiso d . 1
H HW21 0.084(4) -0.124(4) 0.595(3) 0.051(8) Uiso d . 1
H HW22 0.046(4) -0.141(4) 0.682(2) 0.053(8) Uiso d . 1
H HW31 0.792(5) 0.666(4) 0.702(3) 0.069(10) Uiso d . 1
H HW32 0.922(4) 0.599(4) 0.729(2) 0.056(8) Uiso d . 1

loop_
_atom_site_aniso_label
_atom_site_aniso_U_11
_atom_site_aniso_U_22
_atom_site_aniso_U_33
_atom_site_aniso_U_12
_atom_site_aniso_U_13
_atom_site_aniso_U_23
C1 0.0239(8) 0.0278(8) 0.0234(7) 0.0074(6) 0.0035(6) 0.0024(6)
C2 0.0224(8) 0.0369(9) 0.0318(9) 0.0092(7) 0.0040(7) 0.0123(7)
C3 0.0213(8) 0.0353(9) 0.0330(9) 0.0091(7) 0.0033(7) 0.0112(7)
C4 0.0225(8) 0.0341(9) 0.0303(9) 0.0082(7) 0.0048(7) 0.0124(7)
C5 0.0360(10) 0.0386(10) 0.0405(10) 0.0131(8) 0.0077(8) 0.0059(8)
C6 0.0379(11) 0.0424(12) 0.0611(14) 0.0175(9) 0.0098(10) 0.0086(10)
C7 0.0320(10) 0.0419(11) 0.0597(14) 0.0136(9) -0.0013(9) 0.0163(10)
C8 0.0309(9) 0.0326(9) 0.0407(10) 0.0057(7) -0.0046(8) 0.0117(8)
C9 0.0272(8) 0.0258(8) 0.0293(8) 0.0029(6) -0.0014(7) 0.0087(6)
C10 0.0406(11) 0.0479(12) 0.0398(11) 0.0083(9) -0.0113(9) 0.0140(9)
C11 0.0476(12) 0.0488(12) 0.0275(9) 0.0048(10) -0.0064(9) 0.0095(8)
C12 0.0381(10) 0.0347(10) 0.0254(8) -0.0004(8) 0.0006(7) 0.0077(7)
C13 0.0292(8) 0.0260(8) 0.0247(8) 0.0007(6) 0.0005(6) 0.0074(6)
C14 0.0488(12) 0.0448(11) 0.0259(9) 0.0014(9) 0.0083(8) 0.0042(8)
C15 0.0450(11) 0.0493(12) 0.0333(10) 0.0093(9) 0.0163(9) 0.0038(8)
C16 0.0322(9) 0.0420(10) 0.0310(9) 0.0093(8) 0.0070(7) 0.0072(7)
N1 0.0293(8) 0.0312(8) 0.0294(7) 0.0084(6) 0.0028(6) 0.0073(6)
N2 0.0281(7) 0.0324(8) 0.0247(7) 0.0055(6) 0.0026(6) 0.0069(6)
O1 0.0303(6) 0.0336(7) 0.0288(6) 0.0053(5) 0.0002(5) 0.0104(5)
O2 0.0237(6) 0.0399(7) 0.0396(7) 0.0031(5) 0.0014(5) 0.0152(6)
O1W 0.0364(8) 0.0353(7) 0.0309(7) 0.0024(6) 0.0103(6) 0.0034(6)
O3 0.0283(7) 0.0404(8) 0.0511(9) 0.0151(6) -0.0007(6) 0.0009(6)
O2W 0.0617(11) 0.0361(8) 0.0429(9) -0.0034(7) 0.0107(8) 0.0066(7)
O4 0.0379(8) 0.0549(9) 0.0333(7) 0.0160(7) -0.0034(6) 0.0008(6)
Cd1 0.02290(8) 0.03184(9) 0.02258(8) 0.00634(5) 0.00116(5) 0.00580(5)
O3W 0.0314(7) 0.0445(9) 0.0404(8) 0.0069(6) 0.0032(6) 0.0026(6)

loop_
_atom_type_symbol
_atom_type_description
_atom_type_scat_dispersion_real
_atom_type_scat_dispersion_imag
_atom_type_scat_source
C C 0.0033 0.0016 'International Tables Vol C Tables 4.2.6.8 and 6.1.1.4'
H H 0.0000 0.0000 'International Tables Vol C Tables 4.2.6.8 and 6.1.1.4'
N N 0.0061 0.0033 'International Tables Vol C Tables 4.2.6.8 and 6.1.1.4'
O O 0.0106 0.0060 'International Tables Vol C Tables 4.2.6.8 and 6.1.1.4'
Cd Cd -0.8075 1.2024 'International Tables Vol C Tables 4.2.6.8 and 6.1.1.4'

loop_
_geom_angle_atom_site_label_1
_geom_angle_atom_site_label_2
_geom_angle_atom_site_label_3
_geom_angle_site_symmetry_1
_geom_angle_site_symmetry_3
_geom_angle
_geom_angle_publ_flag
O2 C1 O1 . . 122.77(16) ?
O2 C1 C2 . . 119.65(15) ?
O1 C1 C2 . . 117.56(16) ?
C1 C2 C3 . . 114.29(15) ?
C1 C2 H2A . . 108.7 ?
C3 C2 H2A . . 108.7 ?
C1 C2 H2B . . 108.7 ?
C3 C2 H2B . . 108.7 ?
H2A C2 H2B . . 107.6 ?
C4 C3 C2 . . 110.96(15) ?
C4 C3 H3A . . 109.4 ?
C2 C3 H3A . . 109.4 ?
C4 C3 H3B . . 109.4 ?
C2 C3 H3B . . 109.4 ?
H3A C3 H3B . . 108.0 ?
O4 C4 O3 . . 121.40(17) ?
O4 C4 C3 . . 121.23(17) ?
O3 C4 C3 . . 117.34(17) ?
N1 C5 C6 . . 122.9(2) ?
N1 C5 H5 . . 118.6 ?
C6 C5 H5 . . 118.6 ?
C7 C6 C5 . . 119.0(2) ?
C7 C6 H6 . . 120.5 ?
C5 C6 H6 . . 120.5 ?
C6 C7 C8 . . 120.09(19) ?
C6 C7 H7 . . 120.0 ?
C8 C7 H7 . . 120.0 ?
C7 C8 C9 . . 117.17(19) ?
C7 C8 C10 . . 123.06(19) ?
C9 C8 C10 . . 119.8(2) ?
N1 C9 C8 . . 122.16(18) ?
N1 C9 C13 . . 118.53(16) ?
C8 C9 C13 . . 119.29(17) ?
C11 C10 C8 . . 120.9(2) ?
C11 C10 H10 . . 119.5 ?
C8 C10 H10 . . 119.5 ?
C10 C11 C12 . . 120.9(2) ?
C10 C11 H11 . . 119.5 ?
C12 C11 H11 . . 119.5 ?
C14 C12 C13 . . 117.74(19) ?
C14 C12 C11 . . 122.49(19) ?
C13 C12 C11 . . 119.8(2) ?
N2 C13 C12 . . 122.11(18) ?
N2 C13 C9 . . 118.64(16) ?
C12 C13 C9 . . 119.24(17) ?
C15 C14 C12 . . 119.58(19) ?
C15 C14 H14 . . 120.2 ?
C12 C14 H14 . . 120.2 ?
C14 C15 C16 . . 119.2(2) ?
C14 C15 H15 . . 120.4 ?
C16 C15 H15 . . 120.4 ?
N2 C16 C15 . . 122.85(19) ?
N2 C16 H16 . . 118.6 ?
C15 C16 H16 . . 118.6 ?
C5 N1 C9 . . 118.66(17) ?
C5 N1 Cd1 . . 125.50(14) ?
C9 N1 Cd1 . . 115.82(12) ?
C16 N2 C13 . . 118.48(16) ?
C16 N2 Cd1 . . 125.60(13) ?
C13 N2 Cd1 . . 115.79(12) ?
C1 O1 Cd1 . . 136.91(12) ?
Cd1 O1W HW11 . . 117(3) ?
Cd1 O1W HW12 . . 119.3(19) ?
HW11 O1W HW12 . . 108(3) ?
C4 O3 Cd1 . 2_566 109.43(12) ?
Cd1 O2W HW21 . . 113(2) ?
Cd1 O2W HW22 . . 133(2) ?
HW21 O2W HW22 . . 107(3) ?
O1 Cd1 O3 . 2_566 110.17(6) y
O1 Cd1 N2 . . 95.59(6) y
O3 Cd1 N2 2_566 . 116.03(6) y
O1 Cd1 N1 . . 87.23(6) y
O3 Cd1 N1 2_566 . 159.65(6) y
N2 Cd1 N1 . . 70.84(6) y
O1 Cd1 O1W . . 83.12(6) y
O3 Cd1 O1W 2_566 . 84.98(6) y
N2 Cd1 O1W . . 157.66(6) y
N1 Cd1 O1W . . 86.82(6) y
O1 Cd1 O2W . . 157.09(7) y
O3 Cd1 O2W 2_566 . 79.63(7) y
N2 Cd1 O2W . . 98.41(7) y
N1 Cd1 O2W . . 80.39(7) y
O1W Cd1 O2W . . 77.04(7) y
HW31 O3W HW32 . . 101(3) ?

loop_
_geom_bond_atom_site_label_1
_geom_bond_atom_site_label_2
_geom_bond_site_symmetry_2
_geom_bond_distance
_geom_bond_publ_flag
C1 O2 . 1.250(2) ?
C1 O1 . 1.259(2) ?
C1 C2 . 1.521(2) ?
C2 C3 . 1.527(2) ?
C2 H2A . 0.9700 ?
C2 H2B . 0.9700 ?
C3 C4 . 1.514(2) ?
C3 H3A . 0.9700 ?
C3 H3B . 0.9700 ?
C4 O4 . 1.237(2) ?
C4 O3 . 1.276(2) ?
C5 N1 . 1.324(3) ?
C5 C6 . 1.396(3) ?
C5 H5 . 0.9300 ?
C6 C7 . 1.363(4) ?
C6 H6 . 0.9300 ?
C7 C8 . 1.404(3) ?
C7 H7 . 0.9300 ?
C8 C9 . 1.411(2) ?
C8 C10 . 1.433(3) ?
C9 N1 . 1.357(2) ?
C9 C13 . 1.444(3) ?
C10 C11 . 1.350(4) ?
C10 H10 . 0.9300 ?
C11 C12 . 1.434(3) ?
C11 H11 . 0.9300 ?
C12 C14 . 1.405(3) ?
C12 C13 . 1.410(3) ?
C13 N2 . 1.357(2) ?
C14 C15 . 1.360(3) ?
C14 H14 . 0.9300 ?
C15 C16 . 1.402(3) ?
C15 H15 . 0.9300 ?
C16 N2 . 1.326(3) ?
C16 H16 . 0.9300 ?
Cd1 N1 . 2.3664(17) y
Cd1 N2 . 2.3661(16) y
Cd1 O1 . 2.2536(15) y
Cd1 O1W . 2.3812(15) y
O1W HW11 . 0.76(4) ?
O1W HW12 . 0.82(3) ?
Cd1 O2W . 2.4204(18) y
O2W HW21 . 0.77(3) ?
O2W HW22 . 0.78(3) ?
Cd1 O3 2_566 2.2567(16) y
O3W HW31 . 0.84(4) ?
O3W HW32 . 0.86(3) ?

loop_
_geom_hbond_atom_site_label_D
_geom_hbond_atom_site_label_H
_geom_hbond_atom_site_label_A
_geom_hbond_site_symmetry_A
_geom_hbond_distance_DH
_geom_hbond_distance_HA
_geom_hbond_distance_DA
_geom_hbond_angle_DHA
O1W HW12 O2 2_666 0.82(3) 1.92(3) 2.733(2) 172(3)
O1W HW11 O3 1_545 0.76(4) 2.16(4) 2.855(3) 153(3)
O2W HW21 O3 1_545 0.77(3) 2.13(3) 2.885(3) 169(3)
O2W HW22 O3W 1_445 0.78(3) 1.94(3) 2.721(3) 173(3)
O3W HW31 O2 . 0.84(4) 1.94(4) 2.759(2) 163(3)
O3W HW32 O4 2_666 0.86(3) 1.92(3) 2.777(2) 171(3)

loop_
_geom_torsion_atom_site_label_1
_geom_torsion_atom_site_label_2
_geom_torsion_atom_site_label_3
_geom_torsion_atom_site_label_4
_geom_torsion_site_symmetry_4
_geom_torsion
O2 C1 C2 C3 . 9.4(2)
O1 C1 C2 C3 . -172.31(16)
C1 C2 C3 C4 . -175.25(15)
C2 C3 C4 O4 . -85.9(2)
C2 C3 C4 O3 . 92.3(2)
N1 C5 C6 C7 . -0.1(4)
C5 C6 C7 C8 . 0.6(4)
C6 C7 C8 C9 . 0.1(3)
C6 C7 C8 C10 . 179.1(2)
C7 C8 C9 N1 . -1.3(3)
C10 C8 C9 N1 . 179.66(18)
C7 C8 C9 C13 . 177.70(18)
C10 C8 C9 C13 . -1.4(3)
C7 C8 C10 C11 . -178.5(2)
C9 C8 C10 C11 . 0.5(3)
C8 C10 C11 C12 . 1.2(4)
C10 C11 C12 C14 . 177.9(2)
C10 C11 C12 C13 . -2.0(3)
C14 C12 C13 N2 . 0.3(3)
C11 C12 C13 N2 . -179.77(18)
C14 C12 C13 C9 . -178.81(17)
C11 C12 C13 C9 . 1.1(3)
N1 C9 C13 N2 . 0.4(2)
C8 C9 C13 N2 . -178.62(16)
N1 C9 C13 C12 . 179.55(16)
C8 C9 C13 C12 . 0.5(3)
C13 C12 C14 C15 . 0.6(3)
C11 C12 C14 C15 . -179.3(2)
C12 C14 C15 C16 . -1.5(3)
C14 C15 C16 N2 . 1.7(3)
C6 C5 N1 C9 . -1.0(3)
C6 C5 N1 Cd1 . 177.19(16)
C8 C9 N1 C5 . 1.8(3)
C13 C9 N1 C5 . -177.23(17)
C8 C9 N1 Cd1 . -176.63(14)
C13 C9 N1 Cd1 . 4.4(2)
C15 C16 N2 C13 . -0.8(3)
C15 C16 N2 Cd1 . -176.51(15)
C12 C13 N2 C16 . -0.2(3)
C9 C13 N2 C16 . 178.95(17)
C12 C13 N2 Cd1 . 175.91(14)
C9 C13 N2 Cd1 . -5.0(2)
O2 C1 O1 Cd1 . -164.04(13)
C2 C1 O1 Cd1 . 17.7(3)
O4 C4 O3 Cd1 2_566 0.0(2)
C3 C4 O3 Cd1 2_566 -178.18(12)
C1 O1 Cd1 O3 2_566 -14.78(19)
C1 O1 Cd1 N2 . -135.16(18)
C1 O1 Cd1 N1 . 154.40(18)
C1 O1 Cd1 O1W . 67.28(18)
C1 O1 Cd1 O2W . 97.3(2)
C16 N2 Cd1 O1 . 95.80(16)
C13 N2 Cd1 O1 . -79.97(13)
C16 N2 Cd1 O3 2_566 -19.88(18)
C13 N2 Cd1 O3 2_566 164.35(12)
C16 N2 Cd1 N1 . -179.10(17)
C13 N2 Cd1 N1 . 5.13(12)
C16 N2 Cd1 O1W . -178.71(15)
C13 N2 Cd1 O1W . 5.5(2)
C16 N2 Cd1 O2W . -102.39(17)
C13 N2 Cd1 O2W . 81.84(13)
C5 N1 Cd1 O1 . -86.31(17)
C9 N1 Cd1 O1 . 91.96(13)
C5 N1 Cd1 O3 2_566 63.3(2)
C9 N1 Cd1 O3 2_566 -118.48(18)
C5 N1 Cd1 N2 . 176.80(17)
C9 N1 Cd1 N2 . -4.93(12)
C5 N1 Cd1 O1W . -3.05(16)
C9 N1 Cd1 O1W . 175.21(13)
C5 N1 Cd1 O2W . 74.34(17)
C9 N1 Cd1 O2W . -107.40(14)
